data_1008225
_chemical_name_systematic 'Diruthenium(IV) diyttrium oxide'
_chemical_formula_structural 'Ru2 Y2 O7'
_chemical_formula_sum 'O7 Ru2 Y2'
_publ_section_title
;
Pyrochlores de terres rares et du ruthenium.
;

loop_
_publ_author_name
'Bertaut, F'
'Forrat, F'
'Montmory, M C'

_journal_name_full
;
Comptes Rendus Hebdomadaires des Seances de l'Academie des Sciences
(1884 - 1965)
;
_journal_coden_ASTM COREAF
_journal_volume 249
_journal_year 1959
_journal_page_first 829
_journal_page_last 831
_cell_length_a 10.144
_cell_length_b 10.144
_cell_length_c 10.144
_cell_angle_alpha 90
_cell_angle_beta 90
_cell_angle_gamma 90
_cell_volume 1043.8
_cell_formula_units_Z 0

loop_
_atom_site_label
_atom_site_fract_x
_atom_site_fract_y
_atom_site_fract_z
? ? ? ?

_cod_database_code 1008225
